data_1519391
loop_
_publ_author_name
'Smiles, Danil E.'
'Wu, Guang'
'Kaltsoyannis, Nikolas'
'Hayton, Trevor W.'

_publ_section_title
;
 Thorium--ligand multiple bonds via reductive deprotection of a trityl
 group
;
_journal_issue 7
_journal_name_full 'Chem. Sci.'
_journal_page_first 3891
_journal_paper_doi 10.1039/C5SC01248A
_journal_volume 6
_journal_year 2015
_chemical_formula_sum 'C18 H54 Cl N3 Si6 Th'
_chemical_formula_weight 748.67
_chemical_name_systematic
; 
 ? 
;
_space_group_IT_number 161
_symmetry_cell_setting hexagonal
_symmetry_space_group_name_Hall 'R 3 -2"c'
_symmetry_space_group_name_H-M 'R 3 c :H'
_atom_sites_solution_hydrogens geom
_atom_sites_solution_primary direct
_atom_sites_solution_secondary difmap
_audit_creation_method SHELXL-97
_audit_update_record
;
2015-04-02 deposited with the CCDC.
2015-04-30 downloaded from the CCDC.
;
_cell_angle_alpha 90.00
_cell_angle_beta 90.00
_cell_angle_gamma 120.00
_cell_formula_units_Z 6
_cell_length_a 18.4298(12)
_cell_length_b 18.4298(12)
_cell_length_c 16.8400(11)
_cell_measurement_temperature 100(2)
_cell_volume 4953.5(6)
_computing_structure_refinement 'SHELXL-97 (Sheldrick, 2008)'
_computing_structure_solution 'SHELXS-97 (Sheldrick, 2008)'
_diffrn_ambient_temperature 100(2)
_diffrn_measured_fraction_theta_full 0.999
_diffrn_measured_fraction_theta_max 0.999
_diffrn_radiation_monochromator graphite
_diffrn_radiation_source 'fine-focus sealed tube'
_diffrn_radiation_type MoK\a
_diffrn_radiation_wavelength 0.71073
_diffrn_reflns_av_R_equivalents 0.0485
_diffrn_reflns_av_sigmaI/netI 0.0388
_diffrn_reflns_limit_h_max 26
_diffrn_reflns_limit_h_min -24
_diffrn_reflns_limit_k_max 26
_diffrn_reflns_limit_k_min -26
_diffrn_reflns_limit_l_max 24
_diffrn_reflns_limit_l_min -24
_diffrn_reflns_number 20265
_diffrn_reflns_theta_full 30.64
_diffrn_reflns_theta_max 30.64
_diffrn_reflns_theta_min 2.21
_exptl_absorpt_coefficient_mu 4.825
_exptl_absorpt_correction_T_max 0.7461
_exptl_absorpt_correction_T_min 0.5441
_exptl_absorpt_correction_type multi-scan
_exptl_absorpt_process_details SADABS
_exptl_crystal_colour colorless
_exptl_crystal_density_diffrn 1.506
_exptl_crystal_density_method 'not measured'
_exptl_crystal_description block
_exptl_crystal_F_000 2244
_exptl_crystal_size_max 0.1
_exptl_crystal_size_mid 0.1
_exptl_crystal_size_min 0.1
_refine_diff_density_max 0.531
_refine_diff_density_min -0.634
_refine_diff_density_rms 0.068
_refine_ls_abs_structure_details 'Flack H D (1983), Acta Cryst. A39, 876-881'
_refine_ls_abs_structure_Flack -0.002(5)
_refine_ls_extinction_method none
_refine_ls_goodness_of_fit_ref 1.047
_refine_ls_hydrogen_treatment mixed
_refine_ls_matrix_type full
_refine_ls_number_parameters 94
_refine_ls_number_reflns 3383
_refine_ls_number_restraints 1
_refine_ls_restrained_S_all 1.047
_refine_ls_R_factor_all 0.0213
_refine_ls_R_factor_gt 0.0176
_refine_ls_shift/su_max 0.001
_refine_ls_shift/su_mean 0.000
_refine_ls_structure_factor_coef Fsqd
_refine_ls_weighting_details 'calc w=1/[\s^2^(Fo^2^)+(0.0000P)^2^+0.0000P] where P=(Fo^2^+2Fc^2^)/3'
_refine_ls_weighting_scheme calc
_refine_ls_wR_factor_gt 0.0417
_refine_ls_wR_factor_ref 0.0437
_reflns_number_gt 3095
_reflns_number_total 3383
_reflns_threshold_expression >2sigma(I)
_cod_data_source_file c5sc01248a2.cif
_cod_data_source_block complex_1
_cod_depositor_comments
;
The following automatic conversions were performed:

'_symmetry_cell_setting' value 'Hexagonal' changed to 'hexagonal'
according to
/usr/data/users/saulius/crontab/automatic-downloads/rss-feeds/RSC/lib/dictionaries/cif_core.dic
dictionary named 'cif_core.dic' version 2.4.2 from 2011-04-26.

Automatic conversion script
Id: cif_fix_values 3271 2015-04-21 07:52:19Z andrius 

 Adding full bibliography for 1519391--1519397.cif.
;
_cod_original_sg_symbol_H-M R3c
_cod_database_code 1519391

loop_
_symmetry_equiv_pos_as_xyz
'x, y, z'
'-y, x-y, z'
'-x+y, -x, z'
'-y, -x, z+1/2'
'-x+y, y, z+1/2'
'x, x-y, z+1/2'
'x+2/3, y+1/3, z+1/3'
'-y+2/3, x-y+1/3, z+1/3'
'-x+y+2/3, -x+1/3, z+1/3'
'-y+2/3, -x+1/3, z+5/6'
'-x+y+2/3, y+1/3, z+5/6'
'x+2/3, x-y+1/3, z+5/6'
'x+1/3, y+2/3, z+2/3'
'-y+1/3, x-y+2/3, z+2/3'
'-x+y+1/3, -x+2/3, z+2/3'
'-y+1/3, -x+2/3, z+7/6'
'-x+y+1/3, y+2/3, z+7/6'
'x+1/3, x-y+2/3, z+7/6'

loop_
_atom_site_label
_atom_site_type_symbol
_atom_site_fract_x
_atom_site_fract_y
_atom_site_fract_z
_atom_site_U_iso_or_equiv
_atom_site_adp_type
_atom_site_occupancy
_atom_site_symmetry_multiplicity
_atom_site_calc_flag
_atom_site_refinement_flags
Th1 Th 0.3333 0.6667 0.846643(19) 0.01272(4) Uani 1 3 d S
Cl1 Cl 0.3333 0.6667 1.00383(8) 0.0233(2) Uani 1 3 d S
N1 N 0.19756(9) 0.63251(9) 0.82176(10) 0.0124(3) Uani 1 1 d .
Si2 Si 0.13938(5) 0.56306(3) 0.74629(4) 0.01298(13) Uani 1 1 d .
Si1 Si 0.15364(3) 0.67658(3) 0.88232(4) 0.01383(10) Uani 1 1 d .
C1 C 0.07451(13) 0.69449(14) 0.83030(13) 0.0205(4) Uani 1 1 d .
H1A H 0.0999 0.7287 0.7829 0.031 Uiso 1 1 calc R
H1B H 0.0555 0.7236 0.8660 0.031 Uiso 1 1 calc R
H1C H 0.0266 0.6405 0.8147 0.031 Uiso 1 1 calc R
C2 C 0.10175(15) 0.61037(15) 0.97116(14) 0.0243(4) Uani 1 1 d .
H2A H 0.0541 0.5568 0.9542 0.036 Uiso 1 1 calc R
H2B H 0.0819 0.6394 1.0060 0.036 Uiso 1 1 calc R
H2C H 0.1420 0.6001 1.0000 0.036 Uiso 1 1 calc R
C3 C 0.23824(15) 0.78145(17) 0.9176(2) 0.0216(5) Uani 1 1 d .
H3A H 0.2869 0.7772 0.9347 0.032 Uiso 1 1 calc R
H3B H 0.2174 0.7998 0.9625 0.032 Uiso 1 1 calc R
H3C H 0.2547 0.8222 0.8743 0.032 Uiso 1 1 calc R
C4 C 0.10781(13) 0.60970(13) 0.66443(13) 0.0195(4) Uani 1 1 d .
H4A H 0.0699 0.6280 0.6853 0.029 Uiso 1 1 calc R
H4B H 0.0792 0.5677 0.6228 0.029 Uiso 1 1 calc R
H4C H 0.1578 0.6580 0.6421 0.029 Uiso 1 1 calc R
C6 C 0.20523(14) 0.52516(15) 0.69676(13) 0.0215(4) Uani 1 1 d .
H6A H 0.2573 0.5733 0.6776 0.032 Uiso 1 1 calc R
H6B H 0.1744 0.4891 0.6518 0.032 Uiso 1 1 calc R
H6C H 0.2185 0.4933 0.7349 0.032 Uiso 1 1 calc R
C5 C 0.04234(13) 0.47093(14) 0.78475(14) 0.0220(4) Uani 1 1 d .
H5A H 0.0571 0.4428 0.8257 0.033 Uiso 1 1 calc R
H5B H 0.0132 0.4318 0.7411 0.033 Uiso 1 1 calc R
H5C H 0.0056 0.4897 0.8077 0.033 Uiso 1 1 calc R

loop_
_atom_site_aniso_label
_atom_site_aniso_U_11
_atom_site_aniso_U_22
_atom_site_aniso_U_33
_atom_site_aniso_U_23
_atom_site_aniso_U_13
_atom_site_aniso_U_12
Th1 0.01068(4) 0.01068(4) 0.01679(6) 0.000 0.000 0.00534(2)
Cl1 0.0251(3) 0.0251(3) 0.0196(5) 0.000 0.000 0.01257(17)
N1 0.0114(7) 0.0135(8) 0.0116(7) 0.0010(6) 0.0001(6) 0.0057(6)
Si2 0.0121(3) 0.0149(3) 0.0114(3) -0.0017(2) -0.0014(2) 0.0064(2)
Si1 0.0139(2) 0.0149(3) 0.0123(2) -0.0002(2) 0.0013(2) 0.0069(2)
C1 0.0202(10) 0.0247(10) 0.0227(10) -0.0034(8) -0.0003(8) 0.0157(9)
C2 0.0269(11) 0.0248(11) 0.0192(10) 0.0050(8) 0.0080(9) 0.0114(9)
C3 0.0187(11) 0.0208(10) 0.0220(13) -0.0053(10) 0.0003(9) 0.0075(9)
C4 0.0204(10) 0.0221(10) 0.0161(9) -0.0025(8) -0.0052(8) 0.0107(9)
C6 0.0236(10) 0.0320(11) 0.0149(10) -0.0049(8) -0.0036(8) 0.0183(9)
C5 0.0170(9) 0.0176(10) 0.0255(11) -0.0020(8) -0.0018(8) 0.0043(8)

loop_
_atom_type_symbol
_atom_type_description
_atom_type_scat_dispersion_real
_atom_type_scat_dispersion_imag
_atom_type_scat_source
C C 0.0033 0.0016 'International Tables Vol C Tables 4.2.6.8 and 6.1.1.4'
H H 0.0000 0.0000 'International Tables Vol C Tables 4.2.6.8 and 6.1.1.4'
N N 0.0061 0.0033 'International Tables Vol C Tables 4.2.6.8 and 6.1.1.4'
Si Si 0.0817 0.0704 'International Tables Vol C Tables 4.2.6.8 and 6.1.1.4'
Cl Cl 0.1484 0.1585 'International Tables Vol C Tables 4.2.6.8 and 6.1.1.4'
Th Th -7.2400 8.8979 'International Tables Vol C Tables 4.2.6.8 and 6.1.1.4'

loop_
_geom_angle_atom_site_label_1
_geom_angle_atom_site_label_2
_geom_angle_atom_site_label_3
_geom_angle
_geom_angle_site_symmetry_1
_geom_angle_site_symmetry_3
N1 Th1 N1 116.74(3) 3_565 .
N1 Th1 N1 116.74(3) 3_565 2_665
N1 Th1 N1 116.74(3) . 2_665
N1 Th1 Cl1 100.53(4) 3_565 .
N1 Th1 Cl1 100.53(4) . .
N1 Th1 Cl1 100.53(4) 2_665 .
N1 Th1 Si1 26.38(4) 3_565 3_565
N1 Th1 Si1 137.38(4) . 3_565
N1 Th1 Si1 104.78(4) 2_665 3_565
Cl1 Th1 Si1 79.998(14) . 3_565
N1 Th1 Si1 137.38(4) 3_565 2_665
N1 Th1 Si1 104.79(4) . 2_665
N1 Th1 Si1 26.38(4) 2_665 2_665
Cl1 Th1 Si1 79.998(14) . 2_665
Si1 Th1 Si1 117.047(8) 3_565 2_665
Si1 N1 Si2 120.88(9) . .
Si1 N1 Th1 117.67(8) . .
Si2 N1 Th1 121.44(8) . .
N1 Si2 C4 114.84(9) . .
N1 Si2 C5 111.97(10) . .
C4 Si2 C5 107.39(10) . .
N1 Si2 C6 108.89(9) . .
C4 Si2 C6 104.63(10) . .
C5 Si2 C6 108.74(11) . .
N1 Si1 C2 111.84(9) . .
N1 Si1 C1 113.29(9) . .
C2 Si1 C1 107.57(10) . .
N1 Si1 C3 109.10(11) . .
C2 Si1 C3 108.09(14) . .
C1 Si1 C3 106.71(13) . .

loop_
_geom_bond_atom_site_label_1
_geom_bond_atom_site_label_2
_geom_bond_distance
_geom_bond_site_symmetry_2
Th1 N1 2.2931(15) 3_565
Th1 N1 2.2931(15) .
Th1 N1 2.2932(15) 2_665
Th1 Cl1 2.6470(13) .
Th1 Si1 3.4593(6) 3_565
Th1 Si1 3.4594(6) 2_665
N1 Si1 1.7355(16) .
N1 Si2 1.7410(18) .
Si2 C4 1.865(2) .
Si2 C5 1.861(2) .
Si2 C6 1.872(2) .
Si1 C2 1.864(2) .
Si1 C1 1.867(2) .
Si1 C3 1.873(2) .
